data_7123292
loop_
_publ_author_name
'Nagarkar, Sanjog S.'
'Kurasho, Haruna'
'Duong, Nghia Tuan Tuan'
'Nishiyama, Yusuke'
'Kitagawa, Susumu'
'Horike, Satoshi'

_publ_section_title
;
 Crystal Melting and Glass Formation in Copper Thiocyanate based
 Coordination Polymers
;
_journal_name_full 'Chemical Communications'
_journal_paper_doi 10.1039/C9CC02172H
_journal_year 2019
_chemical_formula_moiety 'C17 H12 Cu N5 S2'
_chemical_formula_sum 'C17 H12 Cu N5 S2'
_chemical_formula_weight 413.98
_space_group_crystal_system monoclinic
_space_group_IT_number 14
_space_group_name_Hall '-P 2yn'
_space_group_name_H-M_alt 'P 1 21/n 1'
_symmetry_space_group_name_Hall '-P 2yn'
_symmetry_space_group_name_H-M 'P 1 21/n 1'
_atom_sites_solution_hydrogens difmap
_audit_creation_date 2019-02-25
_audit_creation_method
;
Olex2 1.2
(compiled 2018.05.29 svn.r3508 for OlexSys, GUI svn.r5506)
;
_audit_update_record
;
2019-02-26 deposited with the CCDC.    2019-04-10 downloaded from the CCDC.
;
_cell_angle_alpha 90
_cell_angle_beta 106.271(3)
_cell_angle_gamma 90
_cell_formula_units_Z 4
_cell_length_a 14.570(3)
_cell_length_b 7.2048(13)
_cell_length_c 16.375(3)
_cell_measurement_reflns_used 8126
_cell_measurement_temperature 173(2)
_cell_measurement_theta_max 27.4971
_cell_measurement_theta_min 3.3574
_cell_volume 1650.1(5)
_computing_cell_refinement 'CrystalClear (Rigaku Inc., 2008)'
_computing_data_collection 'CrystalClear (Rigaku Inc., 2008)'
_computing_data_reduction 'CrystalClear (Rigaku Inc., 2008)'
_computing_molecular_graphics 'Olex2 (Dolomanov et al., 2009)'
_computing_publication_material 'Olex2 (Dolomanov et al., 2009)'
_computing_structure_refinement 'ShelXL (Sheldrick, 2015)'
_diffrn_ambient_temperature 173.35
_diffrn_detector_area_resol_mean 28.5714
_diffrn_measured_fraction_theta_full 0.997
_diffrn_measured_fraction_theta_max 0.996
_diffrn_measurement_device_type 'Saturn724+ (4x4 bin mode)'
_diffrn_measurement_method dtprofit.ref
_diffrn_radiation_detector CCD
_diffrn_radiation_monochromator Confocal
_diffrn_radiation_source 'Rotating Anode'
_diffrn_radiation_type MoK\a
_diffrn_radiation_wavelength 0.71075
_diffrn_reflns_av_R_equivalents 0.0388
_diffrn_reflns_av_unetI/netI 0.0286
_diffrn_reflns_Laue_measured_fraction_full 0.997
_diffrn_reflns_Laue_measured_fraction_max 0.996
_diffrn_reflns_limit_h_max 18
_diffrn_reflns_limit_h_min -18
_diffrn_reflns_limit_k_max 8
_diffrn_reflns_limit_k_min -9
_diffrn_reflns_limit_l_max 21
_diffrn_reflns_limit_l_min -21
_diffrn_reflns_number 12748
_diffrn_reflns_point_group_measured_fraction_full 0.997
_diffrn_reflns_point_group_measured_fraction_max 0.996
_diffrn_reflns_theta_full 25.242
_diffrn_reflns_theta_max 27.497
_diffrn_reflns_theta_min 3.110
_exptl_absorpt_coefficient_mu 1.587
_exptl_absorpt_correction_T_max 0.7420
_exptl_absorpt_correction_T_min 0.7420
_exptl_absorpt_correction_type multi-scan
_exptl_absorpt_process_details 'REQAB (Rigaku, 1998)'
_exptl_crystal_colour orange
_exptl_crystal_density_diffrn 1.666
_exptl_crystal_density_method 'not measured'
_exptl_crystal_description plate
_exptl_crystal_F_000 840
_exptl_crystal_size_max 0.2
_exptl_crystal_size_mid 0.2
_exptl_crystal_size_min 0.2
_refine_diff_density_max 0.362
_refine_diff_density_min -0.735
_refine_diff_density_rms 0.095
_refine_ls_extinction_method none
_refine_ls_goodness_of_fit_ref 1.092
_refine_ls_hydrogen_treatment refall
_refine_ls_matrix_type full
_refine_ls_number_parameters 274
_refine_ls_number_reflns 3775
_refine_ls_number_restraints 0
_refine_ls_restrained_S_all 1.092
_refine_ls_R_factor_all 0.0395
_refine_ls_R_factor_gt 0.0366
_refine_ls_shift/su_max 0.000
_refine_ls_shift/su_mean 0.000
_refine_ls_structure_factor_coef Fsqd
_refine_ls_weighting_details 'w=1/[\s^2^(Fo^2^)+(0.0529P)^2^+0.9306P] where P=(Fo^2^+2Fc^2^)/3'
_refine_ls_weighting_scheme calc
_refine_ls_wR_factor_gt 0.0939
_refine_ls_wR_factor_ref 0.0969
_reflns_Friedel_coverage 0.000
_reflns_number_gt 3446
_reflns_number_total 3775
_reflns_threshold_expression 'I > 2\s(I)'
_cod_data_source_file c9cc02172h2.cif
_cod_data_source_block 4_3Py
_cod_original_cell_volume 1650.2(5)
_cod_database_code 7123292
_shelx_shelxl_version_number 2014/7
_shelx_space_group_comment
;
The symmetry employed for this shelxl refinement is uniquely defined
by the following loop, which should always be used as a source of
symmetry information in preference to the above space-group names.
They are only intended as comments.
;
_shelx_estimated_absorpt_t_max 0.742
_shelx_estimated_absorpt_t_min 0.742
_olex2_refinement_description
;
;
_olex2_submission_special_instructions 'No special instructions were received'

loop_
_space_group_symop_operation_xyz
'x, y, z'
'-x+1/2, y+1/2, -z+1/2'
'-x, -y, -z'
'x-1/2, -y-1/2, z-1/2'

loop_
_atom_site_label
_atom_site_type_symbol
_atom_site_fract_x
_atom_site_fract_y
_atom_site_fract_z
_atom_site_U_iso_or_equiv
_atom_site_adp_type
_atom_site_occupancy
_atom_site_site_symmetry_order
_atom_site_calc_flag
Cu1 Cu -0.15660(2) 0.14142(3) 0.37892(2) 0.02146(10) Uani 1 1 d
S1 S -0.20311(4) 0.12725(7) 0.50281(3) 0.02448(13) Uani 1 1 d
S2 S -0.41191(4) 0.35626(7) 0.14500(3) 0.02106(13) Uani 1 1 d
N1 N 0.21557(11) 0.3730(2) 0.45924(10) 0.0160(3) Uani 1 1 d
N2 N -0.26196(12) 0.2218(3) 0.27991(11) 0.0240(4) Uani 1 1 d
C1 C 0.12078(13) 0.3889(3) 0.40116(12) 0.0163(4) Uani 1 1 d
C2 C 0.23059(13) 0.4169(3) 0.54229(12) 0.0173(4) Uani 1 1 d
H2 H 0.1773(16) 0.454(3) 0.5580(13) 0.018(6) Uiso 1 1 d
C3 C 0.32130(13) 0.4083(3) 0.59731(12) 0.0176(4) Uani 1 1 d
N3 N -0.04463(11) 0.3148(2) 0.36854(10) 0.0181(3) Uani 1 1 d
C4 C -0.05691(14) 0.4051(3) 0.29477(13) 0.0186(4) Uani 1 1 d
H4 H -0.1184(17) 0.408(3) 0.2572(15) 0.018(5) Uiso 1 1 d
C5 C 0.65815(14) 0.2491(3) 0.66451(13) 0.0244(4) Uani 1 1 d
H5 H 0.706(2) 0.168(4) 0.6560(18) 0.035(7) Uiso 1 1 d
C6 C 0.10834(14) 0.4840(3) 0.32537(12) 0.0183(4) Uani 1 1 d
H6 H 0.1607(19) 0.538(4) 0.3101(17) 0.034(7) Uiso 1 1 d
C7 C 0.56640(14) 0.2420(3) 0.61001(12) 0.0201(4) Uani 1 1 d
C8 C 0.01675(14) 0.4920(3) 0.27104(12) 0.0195(4) Uani 1 1 d
H8 H 0.0024(17) 0.555(4) 0.2217(16) 0.024(6) Uiso 1 1 d
C9 C 0.49717(13) 0.3600(2) 0.62413(12) 0.0163(4) Uani 1 1 d
C10 C -0.32120(17) 0.1331(3) 0.45683(13) 0.0237(4) Uani 1 1 d
N4 N 0.68464(13) 0.3630(3) 0.73189(12) 0.0262(4) Uani 1 1 d
C11 C 0.38032(13) 0.3101(3) 0.48139(12) 0.0179(4) Uani 1 1 d
H11 H 0.4283(17) 0.272(3) 0.4588(15) 0.022(6) Uiso 1 1 d
C12 C -0.32281(14) 0.2778(3) 0.22422(12) 0.0188(4) Uani 1 1 d
C13 C 0.52348(14) 0.4798(3) 0.69355(12) 0.0215(4) Uani 1 1 d
C14 C 0.04456(13) 0.3068(3) 0.42166(12) 0.0184(4) Uani 1 1 d
H14 H 0.0531(17) 0.237(4) 0.4768(15) 0.025(6) Uiso 1 1 d
N5 N -0.40289(15) 0.1395(3) 0.42670(13) 0.0326(5) Uani 1 1 d
C15 C 0.61707(15) 0.4742(3) 0.74523(13) 0.0257(4) Uani 1 1 d
H15 H 0.6343(18) 0.555(4) 0.7943(16) 0.029(6) Uiso 1 1 d
C16 C 0.39863(13) 0.3590(2) 0.56723(12) 0.0154(4) Uani 1 1 d
C17 C 0.28846(14) 0.3174(3) 0.42865(12) 0.0186(4) Uani 1 1 d
H17 H 0.2724(17) 0.288(3) 0.3725(15) 0.019(6) Uiso 1 1 d
H3 H 0.3291(16) 0.436(3) 0.6510(15) 0.018(5) Uiso 1 1 d
H7 H 0.5525(19) 0.159(3) 0.5650(17) 0.025(7) Uiso 1 1 d
H13 H 0.4794(18) 0.572(4) 0.7059(15) 0.029(7) Uiso 1 1 d

loop_
_atom_site_aniso_label
_atom_site_aniso_U_11
_atom_site_aniso_U_22
_atom_site_aniso_U_33
_atom_site_aniso_U_23
_atom_site_aniso_U_13
_atom_site_aniso_U_12
Cu1 0.01693(15) 0.02468(16) 0.02243(16) 0.00213(9) 0.00496(11) -0.00062(8)
S1 0.0248(3) 0.0286(3) 0.0204(3) 0.00182(19) 0.0070(2) 0.00183(19)
S2 0.0192(2) 0.0226(3) 0.0192(2) 0.00201(17) 0.0019(2) -0.00132(17)
N1 0.0110(7) 0.0181(8) 0.0175(8) 0.0017(6) 0.0015(6) -0.0010(5)
N2 0.0205(8) 0.0262(9) 0.0243(9) 0.0011(7) 0.0047(7) -0.0013(7)
C1 0.0123(8) 0.0171(9) 0.0172(9) -0.0003(7) 0.0006(7) 0.0011(6)
C2 0.0148(8) 0.0190(9) 0.0192(9) -0.0009(7) 0.0066(7) -0.0016(7)
C3 0.0163(9) 0.0214(9) 0.0143(9) -0.0024(7) 0.0031(7) -0.0021(7)
N3 0.0129(7) 0.0203(8) 0.0198(8) 0.0009(6) 0.0023(6) -0.0010(6)
C4 0.0155(9) 0.0175(9) 0.0212(9) 0.0007(7) 0.0026(8) 0.0034(7)
C5 0.0157(9) 0.0355(12) 0.0223(10) 0.0037(9) 0.0057(8) 0.0036(8)
C6 0.0162(9) 0.0188(9) 0.0205(9) 0.0018(7) 0.0059(7) 0.0003(7)
C7 0.0169(9) 0.0267(10) 0.0166(9) -0.0005(8) 0.0046(7) 0.0014(7)
C8 0.0190(9) 0.0207(9) 0.0180(9) 0.0043(7) 0.0039(7) 0.0038(7)
C9 0.0125(8) 0.0204(9) 0.0153(8) 0.0022(7) 0.0031(7) -0.0024(6)
C10 0.0306(12) 0.0241(11) 0.0201(10) -0.0032(7) 0.0132(9) -0.0050(8)
N4 0.0147(8) 0.0394(11) 0.0226(9) 0.0022(7) 0.0023(7) -0.0042(7)
C11 0.0147(9) 0.0222(9) 0.0173(9) 0.0001(7) 0.0051(7) 0.0014(7)
C12 0.0192(9) 0.0182(9) 0.0207(9) -0.0023(7) 0.0085(8) -0.0029(7)
C13 0.0180(9) 0.0258(10) 0.0199(9) -0.0034(8) 0.0041(8) -0.0021(8)
C14 0.0146(9) 0.0211(9) 0.0183(9) 0.0024(7) 0.0026(7) -0.0015(7)
N5 0.0273(11) 0.0464(13) 0.0254(10) -0.0059(8) 0.0096(8) -0.0066(8)
C15 0.0217(10) 0.0319(11) 0.0204(10) -0.0041(9) 0.0011(8) -0.0074(8)
C16 0.0132(9) 0.0154(9) 0.0165(9) 0.0001(6) 0.0024(7) -0.0020(6)
C17 0.0165(9) 0.0227(9) 0.0168(9) -0.0007(7) 0.0047(7) -0.0002(7)

loop_
_atom_type_symbol
_atom_type_description
_atom_type_scat_dispersion_real
_atom_type_scat_dispersion_imag
_atom_type_scat_source
C C 0.0033 0.0016 'International Tables Vol C Tables 4.2.6.8 and 6.1.1.4'
H H 0.0000 0.0000 'International Tables Vol C Tables 4.2.6.8 and 6.1.1.4'
Cu Cu 0.3201 1.2651 'International Tables Vol C Tables 4.2.6.8 and 6.1.1.4'
N N 0.0061 0.0033 'International Tables Vol C Tables 4.2.6.8 and 6.1.1.4'
S S 0.1246 0.1234 'International Tables Vol C Tables 4.2.6.8 and 6.1.1.4'

loop_
_geom_angle_atom_site_label_1
_geom_angle_atom_site_label_2
_geom_angle_atom_site_label_3
_geom_angle
_geom_angle_site_symmetry_3
S1 Cu1 S2 110.36(2) 2_445
N2 Cu1 S1 112.34(5) .
N2 Cu1 S2 112.62(6) 2_445
N2 Cu1 N3 101.62(7) .
N3 Cu1 S1 121.49(5) .
N3 Cu1 S2 97.46(5) 2_445
C10 S1 Cu1 96.96(7) .
C12 S2 Cu1 98.73(7) 2_455
C2 N1 C1 119.90(16) .
C2 N1 C17 121.18(16) .
C17 N1 C1 118.91(16) .
C12 N2 Cu1 176.36(18) .
C6 C1 N1 119.35(16) .
C14 C1 N1 119.44(17) .
C14 C1 C6 121.20(17) .
N1 C2 C3 120.16(17) .
C2 C3 C16 120.15(17) .
C4 N3 Cu1 116.86(13) .
C4 N3 C14 117.66(17) .
C14 N3 Cu1 123.58(13) .
N3 C4 C8 123.58(18) .
N4 C5 C7 123.8(2) .
C8 C6 C1 117.25(17) .
C5 C7 C9 119.07(19) .
C6 C8 C4 118.92(18) .
C7 C9 C13 117.98(18) .
C7 C9 C16 121.04(17) .
C13 C9 C16 120.99(17) .
N5 C10 S1 178.4(2) .
C15 N4 C5 116.52(18) .
C17 C11 C16 119.92(17) .
N2 C12 S2 178.83(19) .
C15 C13 C9 118.56(19) .
N3 C14 C1 121.39(17) .
N4 C15 C13 124.1(2) .
C3 C16 C9 120.95(17) .
C3 C16 C11 118.20(17) .
C11 C16 C9 120.85(17) .
N1 C17 C11 120.30(18) .

loop_
_geom_bond_atom_site_label_1
_geom_bond_atom_site_label_2
_geom_bond_distance
_geom_bond_site_symmetry_2
Cu1 S1 2.3143(7) .
Cu1 S2 2.3644(6) 2_445
Cu1 N2 1.9814(18) .
Cu1 N3 2.0990(17) .
S1 C10 1.674(2) .
S2 Cu1 2.3643(6) 2_455
S2 C12 1.657(2) .
N1 C1 1.445(2) .
N1 C2 1.353(2) .
N1 C17 1.355(2) .
N2 C12 1.152(3) .
C1 C6 1.385(3) .
C1 C14 1.380(3) .
C2 C3 1.377(3) .
C3 C16 1.396(3) .
N3 C4 1.339(3) .
N3 C14 1.347(2) .
C4 C8 1.389(3) .
C5 C7 1.385(3) .
C5 N4 1.342(3) .
C6 C8 1.382(3) .
C7 C9 1.387(3) .
C9 C13 1.393(3) .
C9 C16 1.477(3) .
C10 N5 1.155(3) .
N4 C15 1.334(3) .
C11 C16 1.400(3) .
C11 C17 1.376(3) .
C13 C15 1.389(3) .

loop_
_geom_torsion_atom_site_label_1
_geom_torsion_atom_site_label_2
_geom_torsion_atom_site_label_3
_geom_torsion_atom_site_label_4
_geom_torsion
Cu1 N3 C4 C8 -165.68(15)
Cu1 N3 C14 C1 163.90(15)
N1 C1 C6 C8 178.58(17)
N1 C1 C14 N3 -178.55(17)
N1 C2 C3 C16 1.7(3)
C1 N1 C2 C3 -177.70(17)
C1 N1 C17 C11 176.62(18)
C1 C6 C8 C4 -0.2(3)
C2 N1 C1 C6 129.86(19)
C2 N1 C1 C14 -51.1(2)
C2 N1 C17 C11 -2.0(3)
C2 C3 C16 C9 176.26(18)
C2 C3 C16 C11 -3.2(3)
N3 C4 C8 C6 0.8(3)
C4 N3 C14 C1 0.1(3)
C5 C7 C9 C13 -0.5(3)
C5 C7 C9 C16 179.35(18)
C5 N4 C15 C13 -0.9(3)
C6 C1 C14 N3 0.5(3)
C7 C5 N4 C15 -0.1(3)
C7 C9 C13 C15 -0.4(3)
C7 C9 C16 C3 151.52(19)
C7 C9 C16 C11 -29.0(3)
C9 C13 C15 N4 1.2(3)
N4 C5 C7 C9 0.9(3)
C13 C9 C16 C3 -28.6(3)
C13 C9 C16 C11 150.85(19)
C14 C1 C6 C8 -0.5(3)
C14 N3 C4 C8 -0.8(3)
C16 C9 C13 C15 179.69(18)
C16 C11 C17 N1 0.4(3)
C17 N1 C1 C6 -48.8(2)
C17 N1 C1 C14 130.3(2)
C17 N1 C2 C3 0.9(3)
C17 C11 C16 C3 2.1(3)
C17 C11 C16 C9 -177.34(18)
